data_4003625
loop_
_publ_author_name
'Stolte, Matthias'
'Schembri, Tim'
'S\"u\&s, Jasmin'
'Schmidt, David'
'Krause, Ana-Maria'
'Vysotsky, Myroslav O.'
'W\"urthner, Frank'

_publ_section_title
;
 1-Mono- and 1,7-Disubstituted Perylene Bisimide Dyes with Voluminous
 Groups at Bay Positions: In Search for Highly Effective Solid-State
 Fluorescence Materials
;
_journal_name_full 'Chemistry of Materials'
_journal_paper_doi 10.1021/acs.chemmater.0c02115
_journal_year 2020
_chemical_formula_moiety 'C132 H158 N2 O6'
_chemical_formula_sum 'C132 H158 N2 O6'
_chemical_formula_weight 1868.59
_space_group_crystal_system triclinic
_space_group_IT_number 2
_space_group_name_Hall '-P 1'
_space_group_name_H-M_alt 'P -1'
_atom_sites_solution_hydrogens geom
_audit_creation_method SHELXL-2014/7
_cell_angle_alpha 71.7690(10)
_cell_angle_beta 62.0620(10)
_cell_angle_gamma 87.0710(10)
_cell_formula_units_Z 1
_cell_length_a 14.8795(4)
_cell_length_b 15.7293(4)
_cell_length_c 15.7945(4)
_cell_measurement_reflns_used 9945
_cell_measurement_temperature 100(2)
_cell_measurement_theta_max 72.20
_cell_measurement_theta_min 2.98
_cell_volume 3081.71(14)
_computing_cell_refinement 'Bruker SAINT'
_computing_data_collection 'Bruker APEX2'
_computing_data_reduction 'Bruker SAINT'
_computing_molecular_graphics 'Bruker SHELXTL'
_computing_publication_material 'Bruker SHELXTL'
_computing_structure_refinement 'SHELXL-2014/7 (Sheldrick, 2014)'
_computing_structure_solution 'SHELXS-97 (Sheldrick 2008)'
_diffrn_ambient_temperature 100(2)
_diffrn_measured_fraction_theta_full 0.993
_diffrn_measured_fraction_theta_max 0.991
_diffrn_measurement_device_type Bruker-Kappa-D8Quest_Photon100
_diffrn_measurement_method omega_and_phi_scan
_diffrn_radiation_type CuK\a
_diffrn_radiation_wavelength 1.54178
_diffrn_reflns_av_R_equivalents 0.0250
_diffrn_reflns_av_unetI/netI 0.0183
_diffrn_reflns_Laue_measured_fraction_full 0.993
_diffrn_reflns_Laue_measured_fraction_max 0.991
_diffrn_reflns_limit_h_max 18
_diffrn_reflns_limit_h_min -18
_diffrn_reflns_limit_k_max 19
_diffrn_reflns_limit_k_min -19
_diffrn_reflns_limit_l_max 19
_diffrn_reflns_limit_l_min -19
_diffrn_reflns_number 55532
_diffrn_reflns_point_group_measured_fraction_full 0.993
_diffrn_reflns_point_group_measured_fraction_max 0.991
_diffrn_reflns_theta_full 67.679
_diffrn_reflns_theta_max 72.201
_diffrn_reflns_theta_min 2.977
_diffrn_source Cu/K(alpha)_ImuS_Microsource
_exptl_absorpt_coefficient_mu 0.459
_exptl_absorpt_correction_T_max 0.7536
_exptl_absorpt_correction_T_min 0.6957
_exptl_absorpt_correction_type multi-scan
_exptl_absorpt_process_details Bruker-SADABS
_exptl_crystal_colour orange
_exptl_crystal_density_diffrn 1.007
_exptl_crystal_description block
_exptl_crystal_F_000 1012
_exptl_crystal_size_max 0.213
_exptl_crystal_size_mid 0.184
_exptl_crystal_size_min 0.145
_refine_diff_density_max 0.820
_refine_diff_density_min -0.569
_refine_diff_density_rms 0.059
_refine_ls_extinction_method none
_refine_ls_goodness_of_fit_ref 1.034
_refine_ls_hydrogen_treatment constr
_refine_ls_matrix_type full
_refine_ls_number_parameters 720
_refine_ls_number_reflns 12070
_refine_ls_number_restraints 83
_refine_ls_restrained_S_all 1.070
_refine_ls_R_factor_all 0.0804
_refine_ls_R_factor_gt 0.0734
_refine_ls_shift/su_max 0.000
_refine_ls_shift/su_mean 0.000
_refine_ls_structure_factor_coef Fsqd
_refine_ls_weighting_details 'w=1/[\s^2^(Fo^2^)+(0.0885P)^2^+3.7998P] where P=(Fo^2^+2Fc^2^)/3'
_refine_ls_weighting_scheme calc
_refine_ls_wR_factor_gt 0.1925
_refine_ls_wR_factor_ref 0.1985
_reflns_Friedel_coverage 0.000
_reflns_number_gt 10554
_reflns_number_total 12070
_reflns_threshold_expression 'I > 2\s(I)'
_cod_data_source_file cm0c02115_si_007.cif
_cod_data_source_block 305_jsba16_a_sq_s
_cod_database_code 4003625
_shelx_shelxl_version_number 2014/7
_shelx_space_group_comment
;
The symmetry employed for this shelxl refinement is uniquely defined
by the following loop, which should always be used as a source of
symmetry information in preference to the above space-group names.
They are only intended as comments.
;

loop_
_space_group_symop_operation_xyz
'x, y, z'
'-x, -y, -z'

loop_
_atom_site_label
_atom_site_type_symbol
_atom_site_fract_x
_atom_site_fract_y
_atom_site_fract_z
_atom_site_U_iso_or_equiv
_atom_site_adp_type
_atom_site_occupancy
_atom_site_site_symmetry_order
_atom_site_calc_flag
_atom_site_refinement_flags_posn
_atom_site_refinement_flags_adp
_atom_site_refinement_flags_occupancy
_atom_site_disorder_assembly
_atom_site_disorder_group
O1 O 0.64671(15) 0.39525(11) 0.38411(14) 0.0426(4) Uani 1 1 d . . . . .
O2 O 0.60112(18) 0.34262(12) 0.13865(13) 0.0516(5) Uani 1 1 d . . . . .
O3 O 0.58891(12) 0.09322(10) 0.64284(11) 0.0287(3) Uani 1 1 d . . . . .
C1 C 0.62011(18) 0.34339(15) 0.35476(18) 0.0332(5) Uani 1 1 d . . . . .
C2 C 0.58988(17) 0.24613(14) 0.41497(16) 0.0278(4) Uani 1 1 d . . . . .
C3 C 0.59634(17) 0.21524(14) 0.50289(17) 0.0286(4) Uani 1 1 d . . . . .
H3 H 0.6164 0.2564 0.5256 0.034 Uiso 1 1 calc R U . . .
C4 C 0.57370(16) 0.12363(14) 0.55960(15) 0.0256(4) Uani 1 1 d . . . . .
C5 C 0.53463(15) 0.06094(13) 0.53428(15) 0.0232(4) Uani 1 1 d . . . . .
C6 C 0.52971(15) 0.09338(14) 0.44128(15) 0.0233(4) Uani 1 1 d . . . . .
C7 C 0.49881(16) 0.03441(14) 0.40382(15) 0.0247(4) Uani 1 1 d . . . . .
C8 C 0.50609(19) 0.06981(15) 0.30771(17) 0.0331(5) Uani 1 1 d . . . . .
H8 H 0.4895 0.0304 0.2808 0.040 Uiso 1 1 calc R U . . .
C9 C 0.53664(19) 0.16047(16) 0.24966(17) 0.0342(5) Uani 1 1 d . . . . .
H9 H 0.5400 0.1819 0.1848 0.041 Uiso 1 1 calc R U . . .
C10 C 0.56184(17) 0.21888(14) 0.28602(16) 0.0291(4) Uani 1 1 d . . . . .
C11 C 0.5948(2) 0.31505(15) 0.22243(18) 0.0358(5) Uani 1 1 d . . . . .
C12 C 0.55988(16) 0.18581(14) 0.38084(16) 0.0253(4) Uani 1 1 d . . . . .
C21 C 0.63969(17) 0.15374(14) 0.65957(16) 0.0286(4) Uani 1 1 d . . . . .
C22 C 0.58406(17) 0.18333(15) 0.74265(16) 0.0298(5) Uani 1 1 d . . . . .
C23 C 0.63719(18) 0.24452(15) 0.75599(16) 0.0301(5) Uani 1 1 d . . . . .
H23 H 0.6018 0.2651 0.8125 0.036 Uiso 1 1 calc R U . . .
C24 C 0.74028(17) 0.27652(15) 0.68936(16) 0.0290(4) Uani 1 1 d . . . . .
C25 C 0.79343(17) 0.24168(15) 0.61021(16) 0.0290(4) Uani 1 1 d . . . . .
H25 H 0.8642 0.2613 0.5656 0.035 Uiso 1 1 calc R U . . .
C26 C 0.74456(17) 0.17858(15) 0.59529(16) 0.0283(4) Uani 1 1 d . . . . .
C31 C 0.80167(17) 0.14159(15) 0.51035(16) 0.0282(4) Uani 1 1 d . . . . .
C32 C 0.80690(18) 0.04921(15) 0.52987(16) 0.0303(5) Uani 1 1 d . . . . .
H32 H 0.7735 0.0096 0.5979 0.036 Uiso 1 1 calc R U . . .
C33 C 0.86041(17) 0.01384(15) 0.45119(17) 0.0298(5) Uani 1 1 d . . . . .
C34 C 0.90516(17) 0.07361(15) 0.35220(17) 0.0303(5) Uani 1 1 d . . . . .
H34 H 0.9409 0.0505 0.2977 0.036 Uiso 1 1 calc R U . . .
C35 C 0.89951(17) 0.16617(15) 0.33008(16) 0.0294(4) Uani 1 1 d . . . . .
C36 C 0.84851(17) 0.19921(15) 0.41121(17) 0.0294(4) Uani 1 1 d . . . . .
H36 H 0.8460 0.2623 0.3981 0.035 Uiso 1 1 calc R U . . .
C37 C 0.86620(19) -0.08826(16) 0.47556(18) 0.0343(5) Uani 1 1 d . . . . .
C38 C 0.9010(3) -0.12361(19) 0.5563(2) 0.0487(7) Uani 1 1 d . . . . .
H38A H 0.9688 -0.0933 0.5311 0.073 Uiso 1 1 calc R U . . .
H38B H 0.9042 -0.1887 0.5711 0.073 Uiso 1 1 calc R U . . .
H38C H 0.8520 -0.1115 0.6183 0.073 Uiso 1 1 calc R U . . .
C39 C 0.9429(2) -0.11256(18) 0.3824(2) 0.0461(6) Uani 1 1 d . . . . .
H39A H 0.9213 -0.0934 0.3300 0.069 Uiso 1 1 calc R U . . .
H39B H 0.9453 -0.1779 0.4016 0.069 Uiso 1 1 calc R U . . .
H39C H 1.0109 -0.0819 0.3559 0.069 Uiso 1 1 calc R U . . .
C40 C 0.7598(2) -0.13480(18) 0.5147(2) 0.0473(6) Uani 1 1 d . . . . .
H40A H 0.7371 -0.1108 0.4636 0.071 Uiso 1 1 calc R U . . .
H40B H 0.7114 -0.1236 0.5775 0.071 Uiso 1 1 calc R U . . .
H40C H 0.7627 -0.1998 0.5281 0.071 Uiso 1 1 calc R U . . .
C41 C 0.94505(19) 0.23193(16) 0.22147(17) 0.0362(5) Uani 1 1 d . . . . .
C42 C 0.9927(2) 0.18532(19) 0.14128(19) 0.0476(7) Uani 1 1 d . . . . .
H42A H 1.0209 0.2306 0.0736 0.071 Uiso 1 1 calc R U . . .
H42B H 0.9402 0.1432 0.1502 0.071 Uiso 1 1 calc R U . . .
H42C H 1.0477 0.1523 0.1486 0.071 Uiso 1 1 calc R U . . .
C43 C 1.0299(3) 0.2974(2) 0.2051(2) 0.0618(9) Uani 1 1 d . . . . .
H43A H 1.0612 0.3394 0.1354 0.093 Uiso 1 1 calc R U . . .
H43B H 1.0822 0.2632 0.2168 0.093 Uiso 1 1 calc R U . . .
H43C H 1.0001 0.3313 0.2527 0.093 Uiso 1 1 calc R U . . .
C44 C 0.8625(3) 0.2850(3) 0.2077(2) 0.0760(12) Uani 1 1 d . . . . .
H44A H 0.8930 0.3318 0.1409 0.114 Uiso 1 1 calc R U . . .
H44B H 0.8298 0.3131 0.2607 0.114 Uiso 1 1 calc R U . . .
H44C H 0.8111 0.2444 0.2126 0.114 Uiso 1 1 calc R U . . .
C51 C 0.78977(18) 0.34788(15) 0.70268(16) 0.0290(4) Uani 1 1 d . . . . .
C52 C 0.73130(18) 0.41097(16) 0.74358(17) 0.0320(5) Uani 1 1 d . . . . .
H52 H 0.6607 0.4079 0.7618 0.038 Uiso 1 1 calc R U . . .
C53 C 0.7739(2) 0.47817(16) 0.75828(19) 0.0350(5) Uani 1 1 d . . . . .
C54 C 0.8788(2) 0.48257(15) 0.72717(19) 0.0358(5) Uani 1 1 d . . . . .
H54 H 0.9092 0.5286 0.7359 0.043 Uiso 1 1 calc R U . . .
C55 C 0.94063(19) 0.42217(15) 0.68394(18) 0.0335(5) Uani 1 1 d . . . . .
C56 C 0.89373(18) 0.35354(15) 0.67417(17) 0.0306(5) Uani 1 1 d . . . . .
H56 H 0.9336 0.3100 0.6476 0.037 Uiso 1 1 calc R U . . .
C57A C 0.7098(2) 0.54730(18) 0.8040(2) 0.0465(6) Uani 0.751(4) 1 d D . P A 1
C58A C 0.7500(4) 0.6398(3) 0.7273(3) 0.0660(13) Uani 0.751(4) 1 d D . P A 1
H58A H 0.7409 0.6435 0.6687 0.099 Uiso 0.751(4) 1 calc R U P A 1
H58B H 0.8229 0.6519 0.7052 0.099 Uiso 0.751(4) 1 calc R U P A 1
H58C H 0.7124 0.6845 0.7579 0.099 Uiso 0.751(4) 1 calc R U P A 1
C59A C 0.7213(3) 0.5452(3) 0.8981(3) 0.0491(9) Uani 0.751(4) 1 d D . P A 1
H59A H 0.7937 0.5582 0.8772 0.074 Uiso 0.751(4) 1 calc R U P A 1
H59B H 0.6948 0.4854 0.9496 0.074 Uiso 0.751(4) 1 calc R U P A 1
H59C H 0.6825 0.5906 0.9264 0.074 Uiso 0.751(4) 1 calc R U P A 1
C60A C 0.5960(3) 0.5254(4) 0.8435(5) 0.092(2) Uani 0.751(4) 1 d D . P A 1
H60A H 0.5832 0.5312 0.7866 0.138 Uiso 0.751(4) 1 calc R U P A 1
H60B H 0.5578 0.5672 0.8788 0.138 Uiso 0.751(4) 1 calc R U P A 1
H60C H 0.5736 0.4635 0.8908 0.138 Uiso 0.751(4) 1 calc R U P A 1
C57B C 0.7098(2) 0.54730(18) 0.8040(2) 0.0465(6) Uani 0.249(4) 1 d D . P A 2
C58B C 0.6822(11) 0.6077(7) 0.7193(9) 0.0660(13) Uani 0.249(4) 1 d D . P A 2
H58D H 0.7455 0.6342 0.6557 0.099 Uiso 0.249(4) 1 calc R U P A 2
H58E H 0.6437 0.6559 0.7416 0.099 Uiso 0.249(4) 1 calc R U P A 2
H58F H 0.6406 0.5701 0.7085 0.099 Uiso 0.249(4) 1 calc R U P A 2
C59B C 0.7680(9) 0.6131(7) 0.8202(8) 0.0491(9) Uani 0.249(4) 1 d D . P A 2
H59D H 0.8254 0.6477 0.7549 0.074 Uiso 0.249(4) 1 calc R U P A 2
H59E H 0.7941 0.5793 0.8660 0.074 Uiso 0.249(4) 1 calc R U P A 2
H59F H 0.7217 0.6544 0.8500 0.074 Uiso 0.249(4) 1 calc R U P A 2
C60B C 0.6103(8) 0.5020(10) 0.8984(9) 0.092(2) Uani 0.249(4) 1 d D . P A 2
H60D H 0.5757 0.4614 0.8839 0.138 Uiso 0.249(4) 1 calc R U P A 2
H60E H 0.5660 0.5480 0.9191 0.138 Uiso 0.249(4) 1 calc R U P A 2
H60F H 0.6248 0.4674 0.9532 0.138 Uiso 0.249(4) 1 calc R U P A 2
C61A C 1.0564(2) 0.43003(17) 0.6479(2) 0.0437(6) Uani 0.620(3) 1 d D . P B 1
C62A C 1.0788(4) 0.3469(3) 0.7121(4) 0.0595(11) Uani 0.620(3) 1 d D . P B 1
H62A H 1.0558 0.2930 0.7057 0.089 Uiso 0.620(3) 1 calc R U P B 1
H62B H 1.0425 0.3442 0.7832 0.089 Uiso 0.620(3) 1 calc R U P B 1
H62C H 1.1526 0.3495 0.6889 0.089 Uiso 0.620(3) 1 calc R U P B 1
C63A C 1.1116(4) 0.4281(4) 0.5366(4) 0.0556(10) Uani 0.620(3) 1 d D . P B 1
H63A H 1.0952 0.4790 0.4934 0.083 Uiso 0.620(3) 1 calc R U P B 1
H63B H 1.0884 0.3715 0.5352 0.083 Uiso 0.620(3) 1 calc R U P B 1
H63C H 1.1858 0.4323 0.5113 0.083 Uiso 0.620(3) 1 calc R U P B 1
C64A C 1.0963(4) 0.5151(3) 0.6487(5) 0.0646(14) Uani 0.620(3) 1 d D . P B 1
H64A H 1.0839 0.5671 0.6032 0.097 Uiso 0.620(3) 1 calc R U P B 1
H64B H 1.1700 0.5158 0.6257 0.097 Uiso 0.620(3) 1 calc R U P B 1
H64C H 1.0612 0.5182 0.7178 0.097 Uiso 0.620(3) 1 calc R U P B 1
C61B C 1.0564(2) 0.43003(17) 0.6479(2) 0.0437(6) Uani 0.380(3) 1 d D . P B 2
C62B C 1.0722(6) 0.4202(6) 0.7433(6) 0.0595(11) Uani 0.380(3) 1 d D . P B 2
H62D H 1.1456 0.4247 0.7222 0.089 Uiso 0.380(3) 1 calc R U P B 2
H62E H 1.0390 0.3616 0.7951 0.089 Uiso 0.380(3) 1 calc R U P B 2
H62F H 1.0417 0.4683 0.7713 0.089 Uiso 0.380(3) 1 calc R U P B 2
C63B C 1.1168(6) 0.3619(5) 0.6004(6) 0.0556(10) Uani 0.380(3) 1 d D . P B 2
H63D H 1.1127 0.3680 0.5386 0.083 Uiso 0.380(3) 1 calc R U P B 2
H63E H 1.0884 0.3009 0.6485 0.083 Uiso 0.380(3) 1 calc R U P B 2
H63F H 1.1886 0.3725 0.5832 0.083 Uiso 0.380(3) 1 calc R U P B 2
C64B C 1.1033(6) 0.5272(5) 0.5756(7) 0.0646(14) Uani 0.380(3) 1 d D . P B 2
H64D H 1.1758 0.5350 0.5573 0.097 Uiso 0.380(3) 1 calc R U P B 2
H64E H 1.0668 0.5703 0.6096 0.097 Uiso 0.380(3) 1 calc R U P B 2
H64F H 1.0971 0.5378 0.5141 0.097 Uiso 0.380(3) 1 calc R U P B 2
C71 C 0.47431(18) 0.15026(15) 0.81828(16) 0.0293(4) Uani 1 1 d . . . . .
C72 C 0.44500(17) 0.13108(14) 0.92078(16) 0.0281(4) Uani 1 1 d . . . . .
H72 H 0.4948 0.1402 0.9396 0.034 Uiso 1 1 calc R U . . .
C73 C 0.34486(17) 0.09894(14) 0.99585(16) 0.0269(4) Uani 1 1 d . . . . .
C74 C 0.27367(17) 0.08494(15) 0.96594(18) 0.0310(5) Uani 1 1 d . . . . .
H74 H 0.2053 0.0612 1.0165 0.037 Uiso 1 1 calc R U . . .
C75 C 0.29975(18) 0.10464(17) 0.86420(19) 0.0344(5) Uani 1 1 d . . . . .
C76 C 0.40093(18) 0.13788(16) 0.79088(17) 0.0319(5) Uani 1 1 d . . . . .
H76 H 0.4200 0.1523 0.7212 0.038 Uiso 1 1 calc R U . . .
C77A C 0.31373(16) 0.08395(14) 1.10740(16) 0.0300(5) Uani 0.546(9) 1 d D . P C 1
C78A C 0.2257(7) 0.0081(7) 1.1814(14) 0.053(2) Uani 0.546(9) 1 d D . P C 1
H78A H 0.1666 0.0215 1.1695 0.079 Uiso 0.546(9) 1 calc R U P C 1
H78B H 0.2063 0.0035 1.2512 0.079 Uiso 0.546(9) 1 calc R U P C 1
H78C H 0.2478 -0.0491 1.1705 0.079 Uiso 0.546(9) 1 calc R U P C 1
C79A C 0.2746(8) 0.1745(6) 1.1232(8) 0.053(2) Uani 0.546(9) 1 d D . P C 1
H79A H 0.3288 0.2242 1.0745 0.079 Uiso 0.546(9) 1 calc R U P C 1
H79B H 0.2558 0.1718 1.1923 0.079 Uiso 0.546(9) 1 calc R U P C 1
H79C H 0.2145 0.1843 1.1126 0.079 Uiso 0.546(9) 1 calc R U P C 1
C80A C 0.4015(6) 0.0672(6) 1.1335(6) 0.0432(15) Uani 0.546(9) 1 d D . P C 1
H80A H 0.4370 0.0180 1.1109 0.065 Uiso 0.546(9) 1 calc R U P C 1
H80B H 0.3739 0.0509 1.2070 0.065 Uiso 0.546(9) 1 calc R U P C 1
H80C H 0.4498 0.1221 1.0993 0.065 Uiso 0.546(9) 1 calc R U P C 1
C77B C 0.31373(16) 0.08395(14) 1.10740(16) 0.0300(5) Uani 0.454(9) 1 d D . P C 2
C78B C 0.2097(9) 0.0288(8) 1.1809(18) 0.053(2) Uani 0.454(9) 1 d D . P C 2
H78D H 0.1561 0.0630 1.1717 0.079 Uiso 0.454(9) 1 calc R U P C 2
H78E H 0.1970 0.0157 1.2507 0.079 Uiso 0.454(9) 1 calc R U P C 2
H78F H 0.2089 -0.0279 1.1675 0.079 Uiso 0.454(9) 1 calc R U P C 2
C79B C 0.3145(9) 0.1736(7) 1.1256(10) 0.053(2) Uani 0.454(9) 1 d D . P C 2
H79D H 0.3835 0.2061 1.0831 0.079 Uiso 0.454(9) 1 calc R U P C 2
H79E H 0.2941 0.1624 1.1971 0.079 Uiso 0.454(9) 1 calc R U P C 2
H79F H 0.2663 0.2099 1.1082 0.079 Uiso 0.454(9) 1 calc R U P C 2
C80B C 0.3939(7) 0.0308(7) 1.1295(8) 0.0432(15) Uani 0.454(9) 1 d D . P C 2
H80D H 0.3995 -0.0242 1.1114 0.065 Uiso 0.454(9) 1 calc R U P C 2
H80E H 0.3730 0.0146 1.2018 0.065 Uiso 0.454(9) 1 calc R U P C 2
H80F H 0.4603 0.0679 1.0894 0.065 Uiso 0.454(9) 1 calc R U P C 2
C81A C 0.21997(19) 0.09049(18) 0.8327(2) 0.0439(6) Uani 0.583(3) 1 d D . P D 1
C82A C 0.1141(3) 0.0419(4) 0.9275(4) 0.0569(11) Uani 0.583(3) 1 d D . P D 1
H82A H 0.0675 0.0289 0.9041 0.085 Uiso 0.583(3) 1 calc R U P D 1
H82B H 0.0838 0.0813 0.9687 0.085 Uiso 0.583(3) 1 calc R U P D 1
H82C H 0.1253 -0.0145 0.9684 0.085 Uiso 0.583(3) 1 calc R U P D 1
C83A C 0.2554(4) 0.0201(3) 0.7746(4) 0.0506(10) Uani 0.583(3) 1 d D . P D 1
H83A H 0.3195 0.0451 0.7115 0.076 Uiso 0.583(3) 1 calc R U P D 1
H83B H 0.2025 0.0065 0.7589 0.076 Uiso 0.583(3) 1 calc R U P D 1
H83C H 0.2663 -0.0353 0.8173 0.076 Uiso 0.583(3) 1 calc R U P D 1
C84A C 0.2038(5) 0.1756(4) 0.7700(5) 0.0736(15) Uani 0.583(3) 1 d D . P D 1
H84A H 0.1846 0.2192 0.8066 0.110 Uiso 0.583(3) 1 calc R U P D 1
H84B H 0.1490 0.1638 0.7559 0.110 Uiso 0.583(3) 1 calc R U P D 1
H84C H 0.2672 0.2000 0.7059 0.110 Uiso 0.583(3) 1 calc R U P D 1
C81B C 0.21997(19) 0.09049(18) 0.8327(2) 0.0439(6) Uani 0.417(3) 1 d D . P D 2
C82B C 0.1252(5) 0.1371(5) 0.8857(5) 0.0569(11) Uani 0.417(3) 1 d D . P D 2
H82D H 0.0977 0.1118 0.9594 0.085 Uiso 0.417(3) 1 calc R U P D 2
H82E H 0.0728 0.1273 0.8678 0.085 Uiso 0.417(3) 1 calc R U P D 2
H82F H 0.1453 0.2019 0.8635 0.085 Uiso 0.417(3) 1 calc R U P D 2
C83B C 0.1914(5) -0.0054(4) 0.8588(6) 0.0506(10) Uani 0.417(3) 1 d D . P D 2
H83D H 0.2520 -0.0330 0.8226 0.076 Uiso 0.417(3) 1 calc R U P D 2
H83E H 0.1394 -0.0127 0.8393 0.076 Uiso 0.417(3) 1 calc R U P D 2
H83F H 0.1637 -0.0349 0.9321 0.076 Uiso 0.417(3) 1 calc R U P D 2
C84B C 0.2621(6) 0.1419(5) 0.7176(6) 0.0736(15) Uani 0.417(3) 1 d D . P D 2
H84D H 0.2846 0.2048 0.7028 0.110 Uiso 0.417(3) 1 calc R U P D 2
H84E H 0.2081 0.1398 0.6992 0.110 Uiso 0.417(3) 1 calc R U P D 2
H84F H 0.3202 0.1137 0.6784 0.110 Uiso 0.417(3) 1 calc R U P D 2
N1A N 0.61779(18) 0.37300(13) 0.26309(16) 0.0386(5) Uani 0.639(7) 1 d D . P E 1
C91A C 0.6349(5) 0.4727(4) 0.2065(7) 0.0420(15) Uani 0.639(7) 1 d D . P E 1
H91A H 0.6202 0.4790 0.1494 0.050 Uiso 0.639(7) 1 calc R U P E 1
C92A C 0.5622(6) 0.5267(4) 0.2664(6) 0.0547(17) Uani 0.639(7) 1 d D . P E 1
H92A H 0.5702 0.5211 0.3266 0.066 Uiso 0.639(7) 1 calc R U P E 1
H92B H 0.4908 0.5040 0.2898 0.066 Uiso 0.639(7) 1 calc R U P E 1
C93A C 0.5857(6) 0.6259(3) 0.1983(6) 0.0587(15) Uani 0.639(7) 1 d D . P E 1
H93A H 0.5705 0.6316 0.1422 0.070 Uiso 0.639(7) 1 calc R U P E 1
H93B H 0.5407 0.6628 0.2385 0.070 Uiso 0.639(7) 1 calc R U P E 1
C94A C 0.6945(6) 0.6609(4) 0.1553(5) 0.0606(18) Uani 0.639(7) 1 d D . P E 1
H94A H 0.7074 0.6615 0.2112 0.073 Uiso 0.639(7) 1 calc R U P E 1
H94B H 0.7070 0.7237 0.1096 0.073 Uiso 0.639(7) 1 calc R U P E 1
C95A C 0.7691(6) 0.6051(4) 0.0968(5) 0.0570(17) Uani 0.639(7) 1 d D . P E 1
H95A H 0.8395 0.6271 0.0772 0.068 Uiso 0.639(7) 1 calc R U P E 1
H95B H 0.7653 0.6140 0.0337 0.068 Uiso 0.639(7) 1 calc R U P E 1
C96A C 0.7484(5) 0.5042(4) 0.1566(7) 0.0436(15) Uani 0.639(7) 1 d D . P E 1
H96A H 0.7885 0.4702 0.1103 0.052 Uiso 0.639(7) 1 calc R U P E 1
H96B H 0.7703 0.4926 0.2091 0.052 Uiso 0.639(7) 1 calc R U P E 1
N1B N 0.61779(18) 0.37300(13) 0.26309(16) 0.0386(5) Uani 0.361(7) 1 d D . P E 2
C91B C 0.6666(10) 0.4660(7) 0.1903(14) 0.0420(15) Uani 0.361(7) 1 d D . P E 2
H91B H 0.6622 0.4703 0.1279 0.050 Uiso 0.361(7) 1 calc R U P E 2
C92B C 0.5995(11) 0.5335(8) 0.2332(11) 0.0547(17) Uani 0.361(7) 1 d D . P E 2
H92C H 0.6047 0.5361 0.2926 0.066 Uiso 0.361(7) 1 calc R U P E 2
H92D H 0.5271 0.5150 0.2557 0.066 Uiso 0.361(7) 1 calc R U P E 2
C93B C 0.6348(10) 0.6266(6) 0.1508(10) 0.0587(15) Uani 0.361(7) 1 d D . P E 2
H93C H 0.6318 0.6240 0.0904 0.070 Uiso 0.361(7) 1 calc R U P E 2
H93D H 0.5901 0.6713 0.1764 0.070 Uiso 0.361(7) 1 calc R U P E 2
C94B C 0.7445(10) 0.6529(8) 0.1235(11) 0.0606(18) Uani 0.361(7) 1 d D . P E 2
H94C H 0.7686 0.7143 0.0731 0.073 Uiso 0.361(7) 1 calc R U P E 2
H94D H 0.7467 0.6539 0.1849 0.073 Uiso 0.361(7) 1 calc R U P E 2
C95B C 0.8136(10) 0.5879(7) 0.0807(9) 0.0570(17) Uani 0.361(7) 1 d D . P E 2
H95C H 0.8840 0.6056 0.0651 0.068 Uiso 0.361(7) 1 calc R U P E 2
H95D H 0.8153 0.5906 0.0165 0.068 Uiso 0.361(7) 1 calc R U P E 2
C96B C 0.7780(10) 0.4906(8) 0.1551(14) 0.0436(15) Uani 0.361(7) 1 d D . P E 2
H96C H 0.8197 0.4485 0.1211 0.052 Uiso 0.361(7) 1 calc R U P E 2
H96D H 0.7878 0.4851 0.2142 0.052 Uiso 0.361(7) 1 calc R U P E 2

loop_
_atom_site_aniso_label
_atom_site_aniso_U_11
_atom_site_aniso_U_22
_atom_site_aniso_U_33
_atom_site_aniso_U_23
_atom_site_aniso_U_13
_atom_site_aniso_U_12
O1 0.0590(11) 0.0227(8) 0.0504(10) -0.0078(7) -0.0311(9) -0.0058(7)
O2 0.0946(16) 0.0246(9) 0.0299(9) -0.0016(7) -0.0291(10) -0.0009(9)
O3 0.0386(8) 0.0264(7) 0.0231(7) -0.0066(6) -0.0159(6) -0.0094(6)
C1 0.0399(12) 0.0219(11) 0.0359(12) -0.0064(9) -0.0179(10) -0.0021(9)
C2 0.0319(11) 0.0203(10) 0.0284(10) -0.0069(8) -0.0124(9) -0.0012(8)
C3 0.0334(11) 0.0237(10) 0.0297(11) -0.0113(9) -0.0136(9) -0.0034(8)
C4 0.0295(10) 0.0255(10) 0.0209(9) -0.0084(8) -0.0104(8) -0.0026(8)
C5 0.0253(10) 0.0209(10) 0.0224(9) -0.0073(8) -0.0100(8) -0.0017(7)
C6 0.0244(10) 0.0215(10) 0.0224(9) -0.0062(8) -0.0101(8) -0.0017(7)
C7 0.0276(10) 0.0226(10) 0.0227(9) -0.0057(8) -0.0116(8) -0.0027(8)
C8 0.0474(13) 0.0277(11) 0.0270(11) -0.0050(9) -0.0211(10) -0.0083(9)
C9 0.0489(14) 0.0287(11) 0.0260(11) -0.0020(9) -0.0220(10) -0.0051(10)
C10 0.0358(11) 0.0220(10) 0.0257(10) -0.0029(8) -0.0143(9) -0.0011(8)
C11 0.0493(14) 0.0239(11) 0.0285(11) -0.0044(9) -0.0163(10) 0.0008(10)
C12 0.0277(10) 0.0220(10) 0.0249(10) -0.0070(8) -0.0116(8) -0.0007(8)
C21 0.0373(12) 0.0259(10) 0.0243(10) -0.0073(8) -0.0154(9) -0.0078(9)
C22 0.0354(11) 0.0299(11) 0.0242(10) -0.0075(9) -0.0141(9) -0.0062(9)
C23 0.0378(12) 0.0302(11) 0.0234(10) -0.0102(9) -0.0139(9) -0.0038(9)
C24 0.0359(11) 0.0257(10) 0.0277(10) -0.0086(9) -0.0164(9) -0.0041(9)
C25 0.0336(11) 0.0264(11) 0.0272(10) -0.0084(9) -0.0142(9) -0.0046(8)
C26 0.0358(11) 0.0258(10) 0.0233(10) -0.0073(8) -0.0137(9) -0.0044(8)
C31 0.0329(11) 0.0278(11) 0.0263(10) -0.0102(9) -0.0145(9) -0.0047(8)
C32 0.0371(12) 0.0279(11) 0.0245(10) -0.0062(9) -0.0144(9) -0.0041(9)
C33 0.0341(11) 0.0272(11) 0.0310(11) -0.0106(9) -0.0166(9) -0.0018(9)
C34 0.0331(11) 0.0324(12) 0.0276(11) -0.0140(9) -0.0132(9) 0.0003(9)
C35 0.0306(11) 0.0295(11) 0.0270(11) -0.0085(9) -0.0128(9) -0.0033(9)
C36 0.0336(11) 0.0254(10) 0.0297(11) -0.0105(9) -0.0140(9) -0.0034(8)
C37 0.0397(12) 0.0280(11) 0.0345(12) -0.0116(9) -0.0159(10) -0.0004(9)
C38 0.0676(18) 0.0345(13) 0.0501(16) -0.0127(12) -0.0337(14) 0.0088(12)
C39 0.0513(15) 0.0326(13) 0.0456(15) -0.0159(11) -0.0142(12) 0.0059(11)
C40 0.0447(15) 0.0296(13) 0.0605(17) -0.0154(12) -0.0183(13) -0.0027(11)
C41 0.0402(13) 0.0333(12) 0.0258(11) -0.0080(9) -0.0091(10) 0.0005(10)
C42 0.0624(17) 0.0442(15) 0.0274(12) -0.0108(11) -0.0142(12) -0.0028(13)
C43 0.076(2) 0.0481(17) 0.0385(15) -0.0142(13) -0.0065(14) -0.0225(15)
C44 0.072(2) 0.102(3) 0.0310(15) -0.0077(17) -0.0180(15) 0.035(2)
C51 0.0384(12) 0.0259(10) 0.0260(10) -0.0083(8) -0.0172(9) -0.0039(9)
C52 0.0366(12) 0.0310(11) 0.0332(11) -0.0130(9) -0.0183(10) -0.0014(9)
C53 0.0476(14) 0.0287(11) 0.0386(12) -0.0144(10) -0.0260(11) 0.0025(10)
C54 0.0487(14) 0.0255(11) 0.0437(13) -0.0126(10) -0.0288(11) -0.0035(10)
C55 0.0419(13) 0.0272(11) 0.0372(12) -0.0081(9) -0.0242(11) -0.0031(9)
C56 0.0394(12) 0.0260(11) 0.0309(11) -0.0105(9) -0.0191(10) -0.0002(9)
C57A 0.0574(16) 0.0398(14) 0.0621(17) -0.0314(13) -0.0353(14) 0.0105(12)
C58A 0.117(4) 0.038(2) 0.058(2) -0.0228(18) -0.051(3) 0.029(2)
C59A 0.062(2) 0.0460(19) 0.049(2) -0.0269(16) -0.0266(18) 0.0040(16)
C60A 0.057(3) 0.121(5) 0.163(6) -0.124(5) -0.058(3) 0.040(3)
C57B 0.0574(16) 0.0398(14) 0.0621(17) -0.0314(13) -0.0353(14) 0.0105(12)
C58B 0.117(4) 0.038(2) 0.058(2) -0.0228(18) -0.051(3) 0.029(2)
C59B 0.062(2) 0.0460(19) 0.049(2) -0.0269(16) -0.0266(18) 0.0040(16)
C60B 0.057(3) 0.121(5) 0.163(6) -0.124(5) -0.058(3) 0.040(3)
C61A 0.0407(14) 0.0412(14) 0.0554(16) -0.0157(12) -0.0274(12) 0.0000(11)
C62A 0.052(2) 0.069(3) 0.068(3) -0.018(2) -0.040(2) 0.010(2)
C63A 0.042(2) 0.066(3) 0.062(3) -0.024(2) -0.024(2) -0.0050(19)
C64A 0.045(2) 0.061(3) 0.098(4) -0.038(3) -0.033(3) -0.0044(19)
C61B 0.0407(14) 0.0412(14) 0.0554(16) -0.0157(12) -0.0274(12) 0.0000(11)
C62B 0.052(2) 0.069(3) 0.068(3) -0.018(2) -0.040(2) 0.010(2)
C63B 0.042(2) 0.066(3) 0.062(3) -0.024(2) -0.024(2) -0.0050(19)
C64B 0.045(2) 0.061(3) 0.098(4) -0.038(3) -0.033(3) -0.0044(19)
C71 0.0363(12) 0.0255(10) 0.0265(10) -0.0097(9) -0.0138(9) -0.0031(9)
C72 0.0324(11) 0.0269(11) 0.0272(10) -0.0093(9) -0.0152(9) -0.0014(8)
C73 0.0318(11) 0.0223(10) 0.0272(10) -0.0091(8) -0.0140(9) 0.0034(8)
C74 0.0304(11) 0.0274(11) 0.0348(12) -0.0118(9) -0.0140(9) 0.0010(8)
C75 0.0343(12) 0.0392(13) 0.0386(12) -0.0199(10) -0.0200(10) 0.0046(10)
C76 0.0396(12) 0.0321(12) 0.0278(11) -0.0104(9) -0.0183(10) 0.0003(9)
C77A 0.0330(11) 0.0287(11) 0.0256(10) -0.0098(9) -0.0114(9) 0.0034(9)
C78A 0.054(3) 0.062(4) 0.0298(14) 0.000(4) -0.017(3) -0.016(3)
C79A 0.080(7) 0.0460(19) 0.0351(16) -0.0222(15) -0.025(4) 0.020(4)
C80A 0.041(2) 0.066(5) 0.0256(15) -0.014(3) -0.0181(13) 0.003(3)
C77B 0.0330(11) 0.0287(11) 0.0256(10) -0.0098(9) -0.0114(9) 0.0034(9)
C78B 0.054(3) 0.062(4) 0.0298(14) 0.000(4) -0.017(3) -0.016(3)
C79B 0.080(7) 0.0460(19) 0.0351(16) -0.0222(15) -0.025(4) 0.020(4)
C80B 0.041(2) 0.066(5) 0.0256(15) -0.014(3) -0.0181(13) 0.003(3)
C81A 0.0360(13) 0.0615(17) 0.0486(15) -0.0282(13) -0.0252(12) 0.0058(12)
C82A 0.036(2) 0.089(3) 0.055(2) -0.030(2) -0.0240(19) -0.004(2)
C83A 0.052(2) 0.049(2) 0.073(3) -0.029(2) -0.042(2) 0.0022(18)
C84A 0.074(4) 0.091(4) 0.104(5) -0.047(3) -0.072(4) 0.022(3)
C81B 0.0360(13) 0.0615(17) 0.0486(15) -0.0282(13) -0.0252(12) 0.0058(12)
C82B 0.036(2) 0.089(3) 0.055(2) -0.030(2) -0.0240(19) -0.004(2)
C83B 0.052(2) 0.049(2) 0.073(3) -0.029(2) -0.042(2) 0.0022(18)
C84B 0.074(4) 0.091(4) 0.104(5) -0.047(3) -0.072(4) 0.022(3)
N1A 0.0585(13) 0.0185(9) 0.0346(10) -0.0020(8) -0.0225(10) -0.0034(8)
C91A 0.060(5) 0.0165(15) 0.040(3) -0.0039(16) -0.020(3) 0.003(2)
C92A 0.072(5) 0.0337(19) 0.061(5) -0.013(3) -0.036(4) 0.004(3)
C93A 0.086(5) 0.0244(16) 0.077(5) -0.014(3) -0.050(4) 0.010(3)
C94A 0.098(6) 0.0266(19) 0.062(4) -0.010(2) -0.044(4) 0.002(3)
C95A 0.078(5) 0.027(3) 0.041(3) -0.0089(19) -0.009(3) -0.009(3)
C96A 0.058(4) 0.023(2) 0.0424(16) -0.0024(19) -0.022(3) -0.004(2)
N1B 0.0585(13) 0.0185(9) 0.0346(10) -0.0020(8) -0.0225(10) -0.0034(8)
C91B 0.060(5) 0.0165(15) 0.040(3) -0.0039(16) -0.020(3) 0.003(2)
C92B 0.072(5) 0.0337(19) 0.061(5) -0.013(3) -0.036(4) 0.004(3)
C93B 0.086(5) 0.0244(16) 0.077(5) -0.014(3) -0.050(4) 0.010(3)
C94B 0.098(6) 0.0266(19) 0.062(4) -0.010(2) -0.044(4) 0.002(3)
C95B 0.078(5) 0.027(3) 0.041(3) -0.0089(19) -0.009(3) -0.009(3)
C96B 0.058(4) 0.023(2) 0.0424(16) -0.0024(19) -0.022(3) -0.004(2)

loop_
_atom_type_symbol
_atom_type_description
_atom_type_scat_dispersion_real
_atom_type_scat_dispersion_imag
_atom_type_scat_source
C C 0.0181 0.0091 'International Tables Vol C Tables 4.2.6.8 and 6.1.1.4'
H H 0.0000 0.0000 'International Tables Vol C Tables 4.2.6.8 and 6.1.1.4'
N N 0.0311 0.0180 'International Tables Vol C Tables 4.2.6.8 and 6.1.1.4'
O O 0.0492 0.0322 'International Tables Vol C Tables 4.2.6.8 and 6.1.1.4'

loop_
_geom_angle_atom_site_label_1
_geom_angle_atom_site_label_2
_geom_angle_atom_site_label_3
_geom_angle
_geom_angle_site_symmetry_1
_geom_angle_site_symmetry_3
_geom_angle_publ_flag
C4 O3 C21 117.93(16) . . ?
O1 C1 N1B 121.1(2) . . ?
O1 C1 N1A 121.1(2) . . ?
O1 C1 C2 121.2(2) . . ?
N1B C1 C2 117.69(19) . . ?
N1A C1 C2 117.69(19) . . ?
C3 C2 C12 120.23(19) . . ?
C3 C2 C1 118.37(19) . . ?
C12 C2 C1 121.3(2) . . ?
C2 C3 C4 120.57(19) . . ?
C2 C3 H3 119.7 . . ?
C4 C3 H3 119.7 . . ?
O3 C4 C3 119.47(18) . . ?
O3 C4 C5 118.66(18) . . ?
C3 C4 C5 121.87(19) . . ?
C4 C5 C6 117.01(18) . . ?
C4 C5 C7 124.02(19) . 2_656 ?
C6 C5 C7 118.96(18) . 2_656 ?
C12 C6 C5 120.07(18) . . ?
C12 C6 C7 117.91(18) . . ?
C5 C6 C7 121.97(19) . . ?
C8 C7 C6 118.21(19) . . ?
C8 C7 C5 122.77(19) . 2_656 ?
C6 C7 C5 118.96(18) . 2_656 ?
C9 C8 C7 122.7(2) . . ?
C9 C8 H8 118.7 . . ?
C7 C8 H8 118.7 . . ?
C10 C9 C8 120.1(2) . . ?
C10 C9 H9 120.0 . . ?
C8 C9 H9 120.0 . . ?
C9 C10 C12 119.5(2) . . ?
C9 C10 C11 119.0(2) . . ?
C12 C10 C11 121.4(2) . . ?
O2 C11 N1B 121.3(2) . . ?
O2 C11 N1A 121.3(2) . . ?
O2 C11 C10 121.4(2) . . ?
N1B C11 C10 117.3(2) . . ?
N1A C11 C10 117.3(2) . . ?
C2 C12 C10 118.63(19) . . ?
C2 C12 C6 119.84(19) . . ?
C10 C12 C6 121.52(19) . . ?
C26 C21 C22 122.81(19) . . ?
C26 C21 O3 118.63(19) . . ?
C22 C21 O3 118.49(19) . . ?
C21 C22 C23 116.7(2) . . ?
C21 C22 C71 123.55(19) . . ?
C23 C22 C71 119.66(19) . . ?
C24 C23 C22 122.5(2) . . ?
C24 C23 H23 118.8 . . ?
C22 C23 H23 118.8 . . ?
C25 C24 C23 118.37(19) . . ?
C25 C24 C51 121.9(2) . . ?
C23 C24 C51 119.7(2) . . ?
C24 C25 C26 121.3(2) . . ?
C24 C25 H25 119.4 . . ?
C26 C25 H25 119.4 . . ?
C21 C26 C25 118.1(2) . . ?
C21 C26 C31 120.79(18) . . ?
C25 C26 C31 121.1(2) . . ?
C36 C31 C32 119.6(2) . . ?
C36 C31 C26 119.8(2) . . ?
C32 C31 C26 120.61(19) . . ?
C31 C32 C33 121.2(2) . . ?
C31 C32 H32 119.4 . . ?
C33 C32 H32 119.4 . . ?
C34 C33 C32 117.7(2) . . ?
C34 C33 C37 122.4(2) . . ?
C32 C33 C37 119.8(2) . . ?
C33 C34 C35 122.4(2) . . ?
C33 C34 H34 118.8 . . ?
C35 C34 H34 118.8 . . ?
C34 C35 C36 118.0(2) . . ?
C34 C35 C41 122.8(2) . . ?
C36 C35 C41 119.2(2) . . ?
C31 C36 C35 121.1(2) . . ?
C31 C36 H36 119.5 . . ?
C35 C36 H36 119.5 . . ?
C40 C37 C39 109.0(2) . . ?
C40 C37 C38 109.8(2) . . ?
C39 C37 C38 107.1(2) . . ?
C40 C37 C33 108.4(2) . . ?
C39 C37 C33 112.2(2) . . ?
C38 C37 C33 110.37(19) . . ?
C37 C38 H38A 109.5 . . ?
C37 C38 H38B 109.5 . . ?
H38A C38 H38B 109.5 . . ?
C37 C38 H38C 109.5 . . ?
H38A C38 H38C 109.5 . . ?
H38B C38 H38C 109.5 . . ?
C37 C39 H39A 109.5 . . ?
C37 C39 H39B 109.5 . . ?
H39A C39 H39B 109.5 . . ?
C37 C39 H39C 109.5 . . ?
H39A C39 H39C 109.5 . . ?
H39B C39 H39C 109.5 . . ?
C37 C40 H40A 109.5 . . ?
C37 C40 H40B 109.5 . . ?
H40A C40 H40B 109.5 . . ?
C37 C40 H40C 109.5 . . ?
H40A C40 H40C 109.5 . . ?
H40B C40 H40C 109.5 . . ?
C44 C41 C42 109.1(2) . . ?
C44 C41 C35 109.4(2) . . ?
C42 C41 C35 113.1(2) . . ?
C44 C41 C43 109.1(3) . . ?
C42 C41 C43 107.9(2) . . ?
C35 C41 C43 108.1(2) . . ?
C41 C42 H42A 109.5 . . ?
C41 C42 H42B 109.5 . . ?
H42A C42 H42B 109.5 . . ?
C41 C42 H42C 109.5 . . ?
H42A C42 H42C 109.5 . . ?
H42B C42 H42C 109.5 . . ?
C41 C43 H43A 109.5 . . ?
C41 C43 H43B 109.5 . . ?
H43A C43 H43B 109.5 . . ?
C41 C43 H43C 109.5 . . ?
H43A C43 H43C 109.5 . . ?
H43B C43 H43C 109.5 . . ?
C41 C44 H44A 109.5 . . ?
C41 C44 H44B 109.5 . . ?
H44A C44 H44B 109.5 . . ?
C41 C44 H44C 109.5 . . ?
H44A C44 H44C 109.5 . . ?
H44B C44 H44C 109.5 . . ?
C56 C51 C52 119.07(19) . . ?
C56 C51 C24 121.4(2) . . ?
C52 C51 C24 119.6(2) . . ?
C53 C52 C51 121.6(2) . . ?
C53 C52 H52 119.2 . . ?
C51 C52 H52 119.2 . . ?
C52 C53 C54 117.6(2) . . ?
C52 C53 C57B 121.8(2) . . ?
C54 C53 C57B 120.5(2) . . ?
C52 C53 C57A 121.8(2) . . ?
C54 C53 C57A 120.5(2) . . ?
C55 C54 C53 122.7(2) . . ?
C55 C54 H54 118.7 . . ?
C53 C54 H54 118.7 . . ?
C54 C55 C56 117.7(2) . . ?
C54 C55 C61B 121.6(2) . . ?
C56 C55 C61B 120.7(2) . . ?
C54 C55 C61A 121.6(2) . . ?
C56 C55 C61A 120.7(2) . . ?
C51 C56 C55 121.3(2) . . ?
C51 C56 H56 119.4 . . ?
C55 C56 H56 119.4 . . ?
C58A C57A C60A 112.1(3) . . ?
C58A C57A C53 109.3(3) . . ?
C60A C57A C53 112.6(2) . . ?
C58A C57A C59A 108.0(2) . . ?
C60A C57A C59A 105.8(3) . . ?
C53 C57A C59A 108.9(2) . . ?
C57A C58A H58A 109.5 . . ?
C57A C58A H58B 109.5 . . ?
H58A C58A H58B 109.5 . . ?
C57A C58A H58C 109.5 . . ?
H58A C58A H58C 109.5 . . ?
H58B C58A H58C 109.5 . . ?
C57A C59A H59A 109.5 . . ?
C57A C59A H59B 109.5 . . ?
H59A C59A H59B 109.5 . . ?
C57A C59A H59C 109.5 . . ?
H59A C59A H59C 109.5 . . ?
H59B C59A H59C 109.5 . . ?
C57A C60A H60A 109.5 . . ?
C57A C60A H60B 109.5 . . ?
H60A C60A H60B 109.5 . . ?
C57A C60A H60C 109.5 . . ?
H60A C60A H60C 109.5 . . ?
H60B C60A H60C 109.5 . . ?
C60B C57B C59B 112.6(5) . . ?
C60B C57B C53 111.3(6) . . ?
C59B C57B C53 114.6(5) . . ?
C60B C57B C58B 107.8(5) . . ?
C59B C57B C58B 105.3(5) . . ?
C53 C57B C58B 104.4(5) . . ?
C57B C58B H58D 109.5 . . ?
C57B C58B H58E 109.5 . . ?
H58D C58B H58E 109.5 . . ?
C57B C58B H58F 109.5 . . ?
H58D C58B H58F 109.5 . . ?
H58E C58B H58F 109.5 . . ?
C57B C59B H59D 109.5 . . ?
C57B C59B H59E 109.5 . . ?
H59D C59B H59E 109.5 . . ?
C57B C59B H59F 109.5 . . ?
H59D C59B H59F 109.5 . . ?
H59E C59B H59F 109.5 . . ?
C57B C60B H60D 109.5 . . ?
C57B C60B H60E 109.5 . . ?
H60D C60B H60E 109.5 . . ?
C57B C60B H60F 109.5 . . ?
H60D C60B H60F 109.5 . . ?
H60E C60B H60F 109.5 . . ?
C64A C61A C62A 112.1(3) . . ?
C64A C61A C55 113.5(3) . . ?
C62A C61A C55 108.1(3) . . ?
C64A C61A C63A 108.4(3) . . ?
C62A C61A C63A 107.1(3) . . ?
C55 C61A C63A 107.3(2) . . ?
C61A C62A H62A 109.5 . . ?
C61A C62A H62B 109.5 . . ?
H62A C62A H62B 109.5 . . ?
C61A C62A H62C 109.5 . . ?
H62A C62A H62C 109.5 . . ?
H62B C62A H62C 109.5 . . ?
C61A C63A H63A 109.5 . . ?
C61A C63A H63B 109.5 . . ?
H63A C63A H63B 109.5 . . ?
C61A C63A H63C 109.5 . . ?
H63A C63A H63C 109.5 . . ?
H63B C63A H63C 109.5 . . ?
C61A C64A H64A 109.5 . . ?
C61A C64A H64B 109.5 . . ?
H64A C64A H64B 109.5 . . ?
C61A C64A H64C 109.5 . . ?
H64A C64A H64C 109.5 . . ?
H64B C64A H64C 109.5 . . ?
C63B C61B C55 117.4(3) . . ?
C63B C61B C64B 110.6(4) . . ?
C55 C61B C64B 108.5(4) . . ?
C63B C61B C62B 106.7(4) . . ?
C55 C61B C62B 108.0(4) . . ?
C64B C61B C62B 105.0(4) . . ?
C61B C62B H62D 109.5 . . ?
C61B C62B H62E 109.5 . . ?
H62D C62B H62E 109.5 . . ?
C61B C62B H62F 109.5 . . ?
H62D C62B H62F 109.5 . . ?
H62E C62B H62F 109.5 . . ?
C61B C63B H63D 109.5 . . ?
C61B C63B H63E 109.5 . . ?
H63D C63B H63E 109.5 . . ?
C61B C63B H63F 109.5 . . ?
H63D C63B H63F 109.5 . . ?
H63E C63B H63F 109.5 . . ?
C61B C64B H64D 109.5 . . ?
C61B C64B H64E 109.5 . . ?
H64D C64B H64E 109.5 . . ?
C61B C64B H64F 109.5 . . ?
H64D C64B H64F 109.5 . . ?
H64E C64B H64F 109.5 . . ?
C76 C71 C72 119.0(2) . . ?
C76 C71 C22 122.9(2) . . ?
C72 C71 C22 118.04(19) . . ?
C73 C72 C71 121.6(2) . . ?
C73 C72 H72 119.2 . . ?
C71 C72 H72 119.2 . . ?
C72 C73 C74 117.9(2) . . ?
C72 C73 C77B 120.26(19) . . ?
C74 C73 C77B 121.77(19) . . ?
C72 C73 C77A 120.26(19) . . ?
C74 C73 C77A 121.77(19) . . ?
C75 C74 C73 122.1(2) . . ?
C75 C74 H74 119.0 . . ?
C73 C74 H74 119.0 . . ?
C74 C75 C76 118.3(2) . . ?
C74 C75 C81B 121.4(2) . . ?
C76 C75 C81B 120.4(2) . . ?
C74 C75 C81A 121.4(2) . . ?
C76 C75 C81A 120.4(2) . . ?
C71 C76 C75 121.1(2) . . ?
C71 C76 H76 119.5 . . ?
C75 C76 H76 119.5 . . ?
C80A C77A C78A 109.0(6) . . ?
C80A C77A C73 114.8(3) . . ?
C78A C77A C73 112.7(8) . . ?
C80A C77A C79A 107.7(3) . . ?
C78A C77A C79A 108.2(5) . . ?
C73 C77A C79A 104.0(4) . . ?
C77A C78A H78A 109.5 . . ?
C77A C78A H78B 109.5 . . ?
H78A C78A H78B 109.5 . . ?
C77A C78A H78C 109.5 . . ?
H78A C78A H78C 109.5 . . ?
H78B C78A H78C 109.5 . . ?
C77A C79A H79A 109.5 . . ?
C77A C79A H79B 109.5 . . ?
H79A C79A H79B 109.5 . . ?
C77A C79A H79C 109.5 . . ?
H79A C79A H79C 109.5 . . ?
H79B C79A H79C 109.5 . . ?
C77A C80A H80A 109.5 . . ?
C77A C80A H80B 109.5 . . ?
H80A C80A H80B 109.5 . . ?
C77A C80A H80C 109.5 . . ?
H80A C80A H80C 109.5 . . ?
H80B C80A H80C 109.5 . . ?
C78B C77B C79B 109.8(7) . . ?
C78B C77B C80B 107.6(6) . . ?
C79B C77B C80B 108.4(4) . . ?
C78B C77B C73 112.9(10) . . ?
C79B C77B C73 110.9(5) . . ?
C80B C77B C73 107.0(4) . . ?
C77B C78B H78D 109.5 . . ?
C77B C78B H78E 109.5 . . ?
H78D C78B H78E 109.5 . . ?
C77B C78B H78F 109.5 . . ?
H78D C78B H78F 109.5 . . ?
H78E C78B H78F 109.5 . . ?
C77B C79B H79D 109.5 . . ?
C77B C79B H79E 109.5 . . ?
H79D C79B H79E 109.5 . . ?
C77B C79B H79F 109.5 . . ?
H79D C79B H79F 109.5 . . ?
H79E C79B H79F 109.5 . . ?
C77B C80B H80D 109.5 . . ?
C77B C80B H80E 109.5 . . ?
H80D C80B H80E 109.5 . . ?
C77B C80B H80F 109.5 . . ?
H80D C80B H80F 109.5 . . ?
H80E C80B H80F 109.5 . . ?
C84A C81A C75 112.5(3) . . ?
C84A C81A C83A 111.0(3) . . ?
C75 C81A C83A 108.4(2) . . ?
C84A C81A C82A 109.9(3) . . ?
C75 C81A C82A 112.0(3) . . ?
C83A C81A C82A 102.6(3) . . ?
C81A C82A H82A 109.5 . . ?
C81A C82A H82B 109.5 . . ?
H82A C82A H82B 109.5 . . ?
C81A C82A H82C 109.5 . . ?
H82A C82A H82C 109.5 . . ?
H82B C82A H82C 109.5 . . ?
C81A C83A H83A 109.5 . . ?
C81A C83A H83B 109.5 . . ?
H83A C83A H83B 109.5 . . ?
C81A C83A H83C 109.5 . . ?
H83A C83A H83C 109.5 . . ?
H83B C83A H83C 109.5 . . ?
C81A C84A H84A 109.5 . . ?
C81A C84A H84B 109.5 . . ?
H84A C84A H84B 109.5 . . ?
C81A C84A H84C 109.5 . . ?
H84A C84A H84C 109.5 . . ?
H84B C84A H84C 109.5 . . ?
C83B C81B C75 111.0(3) . . ?
C83B C81B C82B 110.9(4) . . ?
C75 C81B C82B 108.5(3) . . ?
C83B C81B C84B 112.2(4) . . ?
C75 C81B C84B 109.3(3) . . ?
C82B C81B C84B 104.6(4) . . ?
C81B C82B H82D 109.5 . . ?
C81B C82B H82E 109.5 . . ?
H82D C82B H82E 109.5 . . ?
C81B C82B H82F 109.5 . . ?
H82D C82B H82F 109.5 . . ?
H82E C82B H82F 109.5 . . ?
C81B C83B H83D 109.5 . . ?
C81B C83B H83E 109.5 . . ?
H83D C83B H83E 109.5 . . ?
C81B C83B H83F 109.5 . . ?
H83D C83B H83F 109.5 . . ?
H83E C83B H83F 109.5 . . ?
C81B C84B H84D 109.5 . . ?
C81B C84B H84E 109.5 . . ?
H84D C84B H84E 109.5 . . ?
C81B C84B H84F 109.5 . . ?
H84D C84B H84F 109.5 . . ?
H84E C84B H84F 109.5 . . ?
C1 N1A C11 123.34(19) . . ?
C1 N1A C91A 119.1(5) . . ?
C11 N1A C91A 117.5(5) . . ?
C92A C91A N1A 114.3(5) . . ?
C92A C91A C96A 116.7(6) . . ?
N1A C91A C96A 108.5(5) . . ?
C92A C91A H91A 105.5 . . ?
N1A C91A H91A 105.5 . . ?
C96A C91A H91A 105.5 . . ?
C91A C92A C93A 108.6(5) . . ?
C91A C92A H92A 110.0 . . ?
C93A C92A H92A 110.0 . . ?
C91A C92A H92B 110.0 . . ?
C93A C92A H92B 110.0 . . ?
H92A C92A H92B 108.3 . . ?
C94A C93A C92A 111.8(5) . . ?
C94A C93A H93A 109.3 . . ?
C92A C93A H93A 109.3 . . ?
C94A C93A H93B 109.3 . . ?
C92A C93A H93B 109.3 . . ?
H93A C93A H93B 107.9 . . ?
C93A C94A C95A 112.7(5) . . ?
C93A C94A H94A 109.0 . . ?
C95A C94A H94A 109.0 . . ?
C93A C94A H94B 109.0 . . ?
C95A C94A H94B 109.0 . . ?
H94A C94A H94B 107.8 . . ?
C94A C95A C96A 113.5(5) . . ?
C94A C95A H95A 108.9 . . ?
C96A C95A H95A 108.9 . . ?
C94A C95A H95B 108.9 . . ?
C96A C95A H95B 108.9 . . ?
H95A C95A H95B 107.7 . . ?
C91A C96A C95A 110.0(5) . . ?
C91A C96A H96A 109.7 . . ?
C95A C96A H96A 109.7 . . ?
C91A C96A H96B 109.7 . . ?
C95A C96A H96B 109.7 . . ?
H96A C96A H96B 108.2 . . ?
C1 N1B C11 123.34(19) . . ?
C1 N1B C91B 119.5(9) . . ?
C11 N1B C91B 115.4(8) . . ?
N1B C91B C96B 118.2(11) . . ?
N1B C91B C92B 108.2(9) . . ?
C96B C91B C92B 112.3(12) . . ?
N1B C91B H91B 105.7 . . ?
C96B C91B H91B 105.7 . . ?
C92B C91B H91B 105.7 . . ?
C91B C92B C93B 109.0(9) . . ?
C91B C92B H92C 109.9 . . ?
C93B C92B H92C 109.9 . . ?
C91B C92B H92D 109.9 . . ?
C93B C92B H92D 109.9 . . ?
H92C C92B H92D 108.3 . . ?
C94B C93B C92B 107.2(10) . . ?
C94B C93B H93C 110.3 . . ?
C92B C93B H93C 110.3 . . ?
C94B C93B H93D 110.3 . . ?
C92B C93B H93D 110.3 . . ?
H93C C93B H93D 108.5 . . ?
C95B C94B C93B 110.8(9) . . ?
C95B C94B H94C 109.5 . . ?
C93B C94B H94C 109.5 . . ?
C95B C94B H94D 109.5 . . ?
C93B C94B H94D 109.5 . . ?
H94C C94B H94D 108.1 . . ?
C94B C95B C96B 111.8(10) . . ?
C94B C95B H95C 109.3 . . ?
C96B C95B H95C 109.3 . . ?
C94B C95B H95D 109.3 . . ?
C96B C95B H95D 109.3 . . ?
H95C C95B H95D 107.9 . . ?
C91B C96B C95B 110.3(10) . . ?
C91B C96B H96C 109.6 . . ?
C95B C96B H96C 109.6 . . ?
C91B C96B H96D 109.6 . . ?
C95B C96B H96D 109.6 . . ?
H96C C96B H96D 108.1 . . ?

loop_
_geom_bond_atom_site_label_1
_geom_bond_atom_site_label_2
_geom_bond_distance
_geom_bond_site_symmetry_2
_geom_bond_publ_flag
O1 C1 1.216(3) . ?
O2 C11 1.215(3) . ?
O3 C4 1.372(3) . ?
O3 C21 1.402(2) . ?
C1 N1B 1.392(3) . ?
C1 N1A 1.392(3) . ?
C1 C2 1.485(3) . ?
C2 C3 1.368(3) . ?
C2 C12 1.407(3) . ?
C3 C4 1.397(3) . ?
C3 H3 0.9500 . ?
C4 C5 1.412(3) . ?
C5 C6 1.432(3) . ?
C5 C7 1.468(3) 2_656 ?
C6 C12 1.423(3) . ?
C6 C7 1.437(3) . ?
C7 C8 1.396(3) . ?
C7 C5 1.468(3) 2_656 ?
C8 C9 1.392(3) . ?
C8 H8 0.9500 . ?
C9 C10 1.372(3) . ?
C9 H9 0.9500 . ?
C10 C12 1.410(3) . ?
C10 C11 1.484(3) . ?
C11 N1B 1.401(3) . ?
C11 N1A 1.401(3) . ?
C21 C26 1.396(3) . ?
C21 C22 1.396(3) . ?
C22 C23 1.399(3) . ?
C22 C71 1.495(3) . ?
C23 C24 1.396(3) . ?
C23 H23 0.9500 . ?
C24 C25 1.395(3) . ?
C24 C51 1.491(3) . ?
C25 C26 1.396(3) . ?
C25 H25 0.9500 . ?
C26 C31 1.493(3) . ?
C31 C36 1.383(3) . ?
C31 C32 1.394(3) . ?
C32 C33 1.396(3) . ?
C32 H32 0.9500 . ?
C33 C34 1.393(3) . ?
C33 C37 1.538(3) . ?
C34 C35 1.395(3) . ?
C34 H34 0.9500 . ?
C35 C36 1.398(3) . ?
C35 C41 1.531(3) . ?
C36 H36 0.9500 . ?
C37 C40 1.531(3) . ?
C37 C39 1.532(3) . ?
C37 C38 1.532(4) . ?
C38 H38A 0.9800 . ?
C38 H38B 0.9800 . ?
C38 H38C 0.9800 . ?
C39 H39A 0.9800 . ?
C39 H39B 0.9800 . ?
C39 H39C 0.9800 . ?
C40 H40A 0.9800 . ?
C40 H40B 0.9800 . ?
C40 H40C 0.9800 . ?
C41 C44 1.511(4) . ?
C41 C42 1.527(3) . ?
C41 C43 1.543(4) . ?
C42 H42A 0.9800 . ?
C42 H42B 0.9800 . ?
C42 H42C 0.9800 . ?
C43 H43A 0.9800 . ?
C43 H43B 0.9800 . ?
C43 H43C 0.9800 . ?
C44 H44A 0.9800 . ?
C44 H44B 0.9800 . ?
C44 H44C 0.9800 . ?
C51 C56 1.393(3) . ?
C51 C52 1.395(3) . ?
C52 C53 1.390(3) . ?
C52 H52 0.9500 . ?
C53 C54 1.399(4) . ?
C53 C57B 1.534(3) . ?
C53 C57A 1.534(3) . ?
C54 C55 1.394(4) . ?
C54 H54 0.9500 . ?
C55 C56 1.399(3) . ?
C55 C61B 1.538(4) . ?
C55 C61A 1.538(4) . ?
C56 H56 0.9500 . ?
C57A C58A 1.500(4) . ?
C57A C60A 1.519(5) . ?
C57A C59A 1.564(4) . ?
C58A H58A 0.9800 . ?
C58A H58B 0.9800 . ?
C58A H58C 0.9800 . ?
C59A H59A 0.9800 . ?
C59A H59B 0.9800 . ?
C59A H59C 0.9800 . ?
C60A H60A 0.9800 . ?
C60A H60B 0.9800 . ?
C60A H60C 0.9800 . ?
C57B C60B 1.516(10) . ?
C57B C59B 1.534(9) . ?
C57B C58B 1.593(9) . ?
C58B H58D 0.9800 . ?
C58B H58E 0.9800 . ?
C58B H58F 0.9800 . ?
C59B H59D 0.9800 . ?
C59B H59E 0.9800 . ?
C59B H59F 0.9800 . ?
C60B H60D 0.9800 . ?
C60B H60E 0.9800 . ?
C60B H60F 0.9800 . ?
C61A C64A 1.498(5) . ?
C61A C62A 1.514(5) . ?
C61A C63A 1.564(5) . ?
C62A H62A 0.9800 . ?
C62A H62B 0.9800 . ?
C62A H62C 0.9800 . ?
C63A H63A 0.9800 . ?
C63A H63B 0.9800 . ?
C63A H63C 0.9800 . ?
C64A H64A 0.9800 . ?
C64A H64B 0.9800 . ?
C64A H64C 0.9800 . ?
C61B C63B 1.515(7) . ?
C61B C64B 1.549(7) . ?
C61B C62B 1.591(7) . ?
C62B H62D 0.9800 . ?
C62B H62E 0.9800 . ?
C62B H62F 0.9800 . ?
C63B H63D 0.9800 . ?
C63B H63E 0.9800 . ?
C63B H63F 0.9800 . ?
C64B H64D 0.9800 . ?
C64B H64E 0.9800 . ?
C64B H64F 0.9800 . ?
C71 C76 1.391(3) . ?
C71 C72 1.396(3) . ?
C72 C73 1.389(3) . ?
C72 H72 0.9500 . ?
C73 C74 1.397(3) . ?
C73 C77B 1.536(3) . ?
C73 C77A 1.536(3) . ?
C74 C75 1.395(3) . ?
C74 H74 0.9500 . ?
C75 C76 1.396(3) . ?
C75 C81B 1.535(3) . ?
C75 C81A 1.535(3) . ?
C76 H76 0.9500 . ?
C77A C80A 1.532(7) . ?
C77A C78A 1.536(9) . ?
C77A C79A 1.559(8) . ?
C78A H78A 0.9800 . ?
C78A H78B 0.9800 . ?
C78A H78C 0.9800 . ?
C79A H79A 0.9800 . ?
C79A H79B 0.9800 . ?
C79A H79C 0.9800 . ?
C80A H80A 0.9800 . ?
C80A H80B 0.9800 . ?
C80A H80C 0.9800 . ?
C77B C78B 1.523(11) . ?
C77B C79B 1.526(10) . ?
C77B C80B 1.532(9) . ?
C78B H78D 0.9800 . ?
C78B H78E 0.9800 . ?
C78B H78F 0.9800 . ?
C79B H79D 0.9800 . ?
C79B H79E 0.9800 . ?
C79B H79F 0.9800 . ?
C80B H80D 0.9800 . ?
C80B H80E 0.9800 . ?
C80B H80F 0.9800 . ?
C81A C84A 1.480(6) . ?
C81A C83A 1.571(5) . ?
C81A C82A 1.583(5) . ?
C82A H82A 0.9800 . ?
C82A H82B 0.9800 . ?
C82A H82C 0.9800 . ?
C83A H83A 0.9800 . ?
C83A H83B 0.9800 . ?
C83A H83C 0.9800 . ?
C84A H84A 0.9800 . ?
C84A H84B 0.9800 . ?
C84A H84C 0.9800 . ?
C81B C83B 1.463(6) . ?
C81B C82B 1.549(6) . ?
C81B C84B 1.554(7) . ?
C82B H82D 0.9800 . ?
C82B H82E 0.9800 . ?
C82B H82F 0.9800 . ?
C83B H83D 0.9800 . ?
C83B H83E 0.9800 . ?
C83B H83F 0.9800 . ?
C84B H84D 0.9800 . ?
C84B H84E 0.9800 . ?
C84B H84F 0.9800 . ?
N1A C91A 1.509(6) . ?
C91A C92A 1.494(7) . ?
C91A C96A 1.521(7) . ?
C91A H91A 1.0000 . ?
C92A C93A 1.539(7) . ?
C92A H92A 0.9900 . ?
C92A H92B 0.9900 . ?
C93A C94A 1.488(9) . ?
C93A H93A 0.9900 . ?
C93A H93B 0.9900 . ?
C94A C95A 1.517(7) . ?
C94A H94A 0.9900 . ?
C94A H94B 0.9900 . ?
C95A C96A 1.531(6) . ?
C95A H95A 0.9900 . ?
C95A H95B 0.9900 . ?
C96A H96A 0.9900 . ?
C96A H96B 0.9900 . ?
N1B C91B 1.504(11) . ?
C91B C96B 1.507(13) . ?
C91B C92B 1.514(12) . ?
C91B H91B 1.0000 . ?
C92B C93B 1.535(12) . ?
C92B H92C 0.9900 . ?
C92B H92D 0.9900 . ?
C93B C94B 1.523(14) . ?
C93B H93C 0.9900 . ?
C93B H93D 0.9900 . ?
C94B C95B 1.495(11) . ?
C94B H94C 0.9900 . ?
C94B H94D 0.9900 . ?
C95B C96B 1.543(12) . ?
C95B H95C 0.9900 . ?
C95B H95D 0.9900 . ?
C96B H96C 0.9900 . ?
C96B H96D 0.9900 . ?
